data_4343080
loop_
_publ_author_name
'Dost\'al, Libor'
'Jambor, Roman'
'R\%u\<zi\<cka, Ale\<s'
'Jir\'asko, Robert'
'Ly\<cka, Anton\'in'
'Beckmann, Jens'
'Ketkov, Sergey'

_publ_section_title
;
 From Stiba- and Bismaheteroboroxines to N,C,N-Chelated
 Diorganoantimony(III) and Bismuth(III) Cations-An Unexpected Case of Aryl
 Group Migration.
;
_journal_issue 12
_journal_name_full 'Inorganic chemistry'
_journal_page_first 6010
_journal_page_last 6019
_journal_paper_doi 10.1021/acs.inorgchem.5b00893
_journal_volume 54
_journal_year 2015
_chemical_formula_moiety '(C42 H44 B5 Bi N2 O6), 0.5(H2 O)'
_chemical_formula_sum 'C42 H45 B5 Bi N2 O6.5'
_chemical_formula_weight 944.83
_chemical_name_systematic
;
 ?
;
_space_group_crystal_system orthorhombic
_space_group_IT_number 19
_space_group_name_Hall 'P 2ac 2ab'
_space_group_name_H-M_alt 'P 21 21 21'
_symmetry_space_group_name_Hall 'P 2ac 2ab'
_symmetry_space_group_name_H-M 'P 21 21 21'
_atom_sites_solution_hydrogens difmap
_audit_creation_method SHELXL97
_cell_angle_alpha 90
_cell_angle_beta 90
_cell_angle_gamma 90
_cell_formula_units_Z 4
_cell_length_a 12.5710(10)
_cell_length_b 14.1060(10)
_cell_length_c 23.250(3)
_cell_measurement_reflns_used 28342
_cell_measurement_temperature 150(1)
_cell_measurement_theta_max 27.5
_cell_measurement_theta_min 1
_cell_volume 4122.8(7)
_computing_cell_refinement 'COLLECT and DENZO'
_computing_data_collection 'COLLECT (Hooft, 1998) and DENZO (Otwinowski & Minor, 1997)'
_computing_data_reduction 'COLLECT and DENZO'
_computing_molecular_graphics 'PLATON (Spek, 2003)'
_computing_publication_material 'SHELXL-97 (Sheldrick, 2008)'
_computing_structure_refinement 'SHELXL-2013 (Sheldrick, 2013)'
_computing_structure_solution 'SIR92 (Altomare et al., 1994)'
_diffrn_ambient_temperature 150(1)
_diffrn_detector_area_resol_mean 9.091
_diffrn_measured_fraction_theta_full 0.996
_diffrn_measured_fraction_theta_max 0.991
_diffrn_measurement_device_type 'Bruker Nonius KappaCCD area detector'
_diffrn_measurement_method '\f and \w scans to fill the Ewald sphere'
_diffrn_radiation_monochromator graphite
_diffrn_radiation_source 'fine-focus sealed tube'
_diffrn_radiation_type MoK\a
_diffrn_radiation_wavelength 0.71073
_diffrn_reflns_av_R_equivalents 0.0595
_diffrn_reflns_av_unetI/netI 0.0491
_diffrn_reflns_Laue_measured_fraction_full 0.996
_diffrn_reflns_Laue_measured_fraction_max 0.991
_diffrn_reflns_limit_h_max 16
_diffrn_reflns_limit_h_min -15
_diffrn_reflns_limit_k_max 14
_diffrn_reflns_limit_k_min -18
_diffrn_reflns_limit_l_max 30
_diffrn_reflns_limit_l_min -28
_diffrn_reflns_number 28282
_diffrn_reflns_point_group_measured_fraction_full 0.995
_diffrn_reflns_point_group_measured_fraction_max 0.978
_diffrn_reflns_theta_full 25.242
_diffrn_reflns_theta_max 27.499
_diffrn_reflns_theta_min 2.789
_diffrn_standards_number 0
_exptl_absorpt_coefficient_mu 4.327
_exptl_absorpt_correction_T_max 0.676
_exptl_absorpt_correction_T_min 0.319
_exptl_absorpt_correction_type integration
_exptl_absorpt_process_details
;
Gaussian integration (Coppens, 1970)
;
_exptl_crystal_colour colourless
_exptl_crystal_density_diffrn 1.522
_exptl_crystal_description needle
_exptl_crystal_F_000 1884
_exptl_crystal_size_max 0.47
_exptl_crystal_size_mid 0.17
_exptl_crystal_size_min 0.12
_refine_diff_density_max 0.671
_refine_diff_density_min -1.507
_refine_diff_density_rms 0.105
_refine_ls_abs_structure_details
;
 Flack x determined using 3396 quotients [(I+)-(I-)]/[(I+)+(I-)]
 (Parsons and Flack (2004), Acta Cryst. A60, s61).
;
_refine_ls_abs_structure_Flack -0.045(4)
_refine_ls_extinction_method none
_refine_ls_goodness_of_fit_ref 1.123
_refine_ls_hydrogen_treatment constr
_refine_ls_matrix_type full
_refine_ls_number_parameters 514
_refine_ls_number_reflns 9282
_refine_ls_number_restraints 36
_refine_ls_restrained_S_all 1.124
_refine_ls_R_factor_all 0.0433
_refine_ls_R_factor_gt 0.0328
_refine_ls_shift/su_max 0.001
_refine_ls_shift/su_mean 0.000
_refine_ls_structure_factor_coef Fsqd
_refine_ls_weighting_details 'w=1/[\s^2^(Fo^2^)+(0.0115P)^2^+6.7807P] where P=(Fo^2^+2Fc^2^)/3'
_refine_ls_weighting_scheme calc
_refine_ls_wR_factor_gt 0.0638
_refine_ls_wR_factor_ref 0.0695
_reflns_Friedel_coverage 0.780
_reflns_Friedel_fraction_full 0.994
_reflns_Friedel_fraction_max 0.962
_reflns_number_gt 8379
_reflns_number_total 9282
_reflns_threshold_expression 'I > 2\s(I)'
_cod_data_source_file ic5b00893_si_001.cif
_cod_data_source_block 7
_cod_depositor_comments 'Adding full bibliography for 4343079--4343083.cif.'
_cod_original_cell_volume 4122.8(6)
_cod_original_formula_sum 'C42 H45 B5 Bi N2 O6.50'
_cod_database_code 4343080
_shelx_space_group_comment
;
The symmetry employed for this shelxl refinement is uniquely defined
by the following loop, which should always be used as a source of
symmetry information in preference to the above space-group names.
They are only intended as comments.
;

loop_
_space_group_symop_operation_xyz
'x, y, z'
'-x+1/2, -y, z+1/2'
'x+1/2, -y+1/2, -z'
'-x, y+1/2, -z+1/2'

loop_
_atom_site_label
_atom_site_type_symbol
_atom_site_fract_x
_atom_site_fract_y
_atom_site_fract_z
_atom_site_U_iso_or_equiv
_atom_site_adp_type
_atom_site_occupancy
_atom_site_site_symmetry_order
_atom_site_calc_flag
_atom_site_refinement_flags_posn
_atom_site_refinement_flags_adp
_atom_site_refinement_flags_occupancy
Bi1 Bi 0.45584(2) 0.55959(2) 0.59456(2) 0.02595(7) Uani 1 1 d . . .
O2 O 0.6242(4) 0.4738(3) 0.87856(19) 0.0267(10) Uani 1 1 d . . .
O6 O 0.9214(3) 0.4435(4) 0.85917(17) 0.0276(9) Uani 1 1 d . . .
O7 O 0.7841(3) 0.4344(4) 0.92924(17) 0.0247(9) Uani 1 1 d . . .
O5 O 0.7826(3) 0.5574(4) 0.85578(17) 0.0271(9) Uani 1 1 d . . .
O4 O 0.7019(4) 0.5826(3) 0.94812(19) 0.0273(10) Uani 1 1 d . . .
C24 C 0.3251(6) 0.5040(5) 0.8743(3) 0.0301(16) Uani 1 1 d . . .
H24 H 0.3188 0.5515 0.9018 0.036 Uiso 1 1 d R U .
C37 C 0.9467(5) 0.3301(4) 0.9424(2) 0.0216(12) Uani 1 1 d . . .
C14 C 0.3036(6) 0.5911(5) 0.7051(3) 0.0288(15) Uani 1 1 d . . .
H14 H 0.3128 0.5265 0.7114 0.035 Uiso 1 1 d R U .
O3 O 0.5139(3) 0.5695(4) 0.93787(18) 0.0302(10) Uani 1 1 d . . .
C31 C 0.9155(4) 0.5529(6) 0.7732(2) 0.0257(13) Uani 1 1 d . . .
B2 B 0.5267(6) 0.5045(5) 0.8933(3) 0.0246(16) Uani 1 1 d . . .
C40 C 1.0720(6) 0.1975(5) 1.0013(3) 0.0381(19) Uani 1 1 d . . .
H40 H 1.1131 0.1535 1.0212 0.046 Uiso 1 1 d R U .
C20 C 0.4306(5) 0.3953(5) 0.8203(3) 0.0285(15) Uani 1 1 d . . .
H20 H 0.4957 0.3677 0.8113 0.034 Uiso 1 1 d R U .
B5 B 0.8790(5) 0.4063(5) 0.9092(3) 0.0230(14) Uani 1 1 d . . .
C17 C 0.2782(6) 0.7844(5) 0.6889(3) 0.0293(15) Uani 1 1 d . . .
H17 H 0.2720 0.8498 0.6850 0.035 Uiso 1 1 d R U .
C22 C 0.2421(6) 0.3995(6) 0.8071(3) 0.0361(17) Uani 1 1 d . . .
H22 H 0.1815 0.3757 0.7892 0.043 Uiso 1 1 d R U .
C38 C 1.0536(6) 0.3163(5) 0.9282(3) 0.0290(14) Uani 1 1 d . . .
H38 H 1.0825 0.3523 0.8986 0.035 Uiso 1 1 d R U .
B1 B 0.7234(6) 0.5123(5) 0.9030(4) 0.0247(14) Uani 1 1 d . . .
C19 C 0.4248(5) 0.4677(5) 0.8619(3) 0.0259(15) Uani 1 1 d . . .
C16 C 0.2233(6) 0.7391(5) 0.7322(3) 0.0306(16) Uani 1 1 d . . .
H16 H 0.1783 0.7727 0.7565 0.037 Uiso 1 1 d R U .
C42 C 0.9058(6) 0.2763(5) 0.9872(3) 0.0298(15) Uani 1 1 d . . .
H42 H 0.8367 0.2875 0.9998 0.036 Uiso 1 1 d R U .
C10 C 0.2575(5) 0.4146(5) 0.5987(3) 0.0362(16) Uani 1 1 d . . .
H10A H 0.2185 0.4460 0.6292 0.043 Uiso 1 1 d R U .
H10B H 0.2104 0.3686 0.5809 0.043 Uiso 1 1 d R U .
N2 N 0.2905(5) 0.4840(4) 0.5552(2) 0.0304(13) Uani 1 1 d . . .
C25 C 0.5857(6) 0.6757(5) 1.0167(3) 0.0340(17) Uani 1 1 d . U .
C12 C 0.2056(6) 0.5519(7) 0.5417(4) 0.048(2) Uani 1 1 d . . .
H12A H 0.1866 0.5872 0.5755 0.057 Uiso 1 1 d R U .
H12B H 0.2278 0.5948 0.5120 0.057 Uiso 1 1 d R U .
H12C H 0.1452 0.5162 0.5287 0.057 Uiso 1 1 d R U .
C13 C 0.3578(6) 0.6351(5) 0.6604(3) 0.0280(15) Uani 1 1 d . . .
C3 C 0.5291(8) 0.2822(6) 0.6738(3) 0.046(2) Uani 1 1 d . . .
H3 H 0.5875 0.2544 0.6915 0.056 Uiso 1 1 d R U .
C11 C 0.3268(6) 0.4348(6) 0.5025(3) 0.0373(17) Uani 1 1 d . . .
H11A H 0.3479 0.4800 0.4738 0.045 Uiso 1 1 d R U .
H11B H 0.3862 0.3949 0.5119 0.045 Uiso 1 1 d R U .
H11C H 0.2697 0.3965 0.4878 0.045 Uiso 1 1 d R U .
C21 C 0.3401(6) 0.3626(5) 0.7935(3) 0.0338(16) Uani 1 1 d . . .
H21 H 0.3447 0.3165 0.7651 0.041 Uiso 1 1 d R U .
N1 N 0.6141(5) 0.5371(5) 0.6597(3) 0.0393(16) Uani 1 1 d . . .
C4 C 0.4380(9) 0.2303(5) 0.6663(3) 0.050(3) Uani 1 1 d . . .
H4 H 0.4377 0.1673 0.6779 0.060 Uiso 1 1 d R U .
C9 C 0.5903(6) 0.5664(7) 0.7194(3) 0.0463(19) Uani 1 1 d . . .
H9A H 0.6507 0.5532 0.7433 0.056 Uiso 1 1 d R U .
H9B H 0.5752 0.6331 0.7202 0.056 Uiso 1 1 d R U .
H9C H 0.5297 0.5319 0.7334 0.056 Uiso 1 1 d R U .
B4 B 0.8702(6) 0.5181(5) 0.8328(3) 0.0246(15) Uani 1 1 d . . .
C5 C 0.3493(8) 0.2699(5) 0.6415(3) 0.039(2) Uani 1 1 d . . .
H5 H 0.2878 0.2340 0.6370 0.047 Uiso 1 1 d R U .
C34 C 0.9917(6) 0.6093(7) 0.6652(4) 0.044(2) Uani 1 1 d . . .
H34 H 1.0190 0.6289 0.6300 0.053 Uiso 1 1 d R U .
C7 C 0.6350(6) 0.4328(8) 0.6586(3) 0.047(2) Uani 1 1 d . . .
H7A H 0.6790 0.4173 0.6257 0.056 Uiso 1 1 d R U .
H7B H 0.6743 0.4163 0.6931 0.056 Uiso 1 1 d R U .
C18 C 0.3435(6) 0.7322(5) 0.6524(3) 0.0276(15) Uani 1 1 d . . .
H18 H 0.3769 0.7634 0.6222 0.033 Uiso 1 1 d R U .
C32 C 0.9077(6) 0.6460(5) 0.7546(3) 0.0317(16) Uani 1 1 d . . .
H32 H 0.8728 0.6896 0.7779 0.038 Uiso 1 1 d R U .
C2 C 0.5341(7) 0.3763(5) 0.6564(3) 0.0347(16) Uani 1 1 d . . .
C23 C 0.2344(6) 0.4714(6) 0.8476(3) 0.0382(19) Uani 1 1 d . . .
H23 H 0.1683 0.4976 0.8561 0.046 Uiso 1 1 d R U .
C6 C 0.3517(6) 0.3641(5) 0.6245(3) 0.0295(15) Uani 1 1 d . . .
C39 C 1.1158(6) 0.2504(6) 0.9572(3) 0.0377(18) Uani 1 1 d . . .
H39 H 1.1866 0.2420 0.9467 0.045 Uiso 1 1 d R U .
C15 C 0.2356(6) 0.6425(5) 0.7400(3) 0.0326(16) Uani 1 1 d . . .
H15 H 0.1987 0.6115 0.7692 0.039 Uiso 1 1 d R U .
C26 C 0.4860(7) 0.7166(7) 1.0270(4) 0.055(3) Uani 1 1 d . U .
H26 H 0.4299 0.7039 1.0021 0.066 Uiso 1 1 d R U .
B3 B 0.6035(7) 0.6061(6) 0.9643(3) 0.0296(18) Uani 1 1 d . . .
C33 C 0.9481(7) 0.6745(6) 0.7018(3) 0.0393(17) Uani 1 1 d . . .
H33 H 0.9463 0.7381 0.6914 0.047 Uiso 1 1 d R U .
C35 C 0.9977(6) 0.5147(7) 0.6813(4) 0.044(2) Uani 1 1 d . . .
H35 H 1.0244 0.4704 0.6555 0.053 Uiso 1 1 d R U .
C28 C 0.5536(11) 0.7981(7) 1.1100(4) 0.069(3) Uani 1 1 d . U .
H28 H 0.5433 0.8391 1.1408 0.083 Uiso 1 1 d R U .
C41 C 0.9666(7) 0.2105(5) 1.0164(3) 0.0381(18) Uani 1 1 d . . .
H41 H 0.9365 0.1730 1.0450 0.046 Uiso 1 1 d R U .
C30 C 0.6690(8) 0.6994(6) 1.0537(3) 0.047(2) Uani 1 1 d . U .
H30 H 0.7379 0.6782 1.0467 0.056 Uiso 1 1 d R U .
C29 C 0.6534(9) 0.7587(6) 1.1007(4) 0.058(3) Uani 1 1 d . U .
H29 H 0.7076 0.7713 1.1268 0.070 Uiso 1 1 d R U .
C36 C 0.9618(6) 0.4869(5) 0.7355(3) 0.0358(16) Uani 1 1 d . . .
H36 H 0.9681 0.4238 0.7466 0.043 Uiso 1 1 d R U .
C1 C 0.4443(6) 0.4163(4) 0.6316(2) 0.0277(14) Uani 1 1 d . . .
C8 C 0.7058(7) 0.5896(8) 0.6385(4) 0.063(3) Uani 1 1 d . . .
H8A H 0.7473 0.5526 0.6121 0.075 Uiso 1 1 d R U .
H8B H 0.6812 0.6460 0.6196 0.075 Uiso 1 1 d R U .
H8C H 0.7489 0.6067 0.6710 0.075 Uiso 1 1 d R U .
C27 C 0.4716(9) 0.7778(7) 1.0741(5) 0.075(4) Uani 1 1 d . U .
H27 H 0.4039 0.8019 1.0811 0.090 Uiso 1 1 d R U .
O1 O 0.3923(9) 0.9321(12) 0.9809(5) 0.055(3) Uani 0.5 1 d . . P
H1A H 0.3682 0.8948 1.0129 0.066 Uiso 0.5 1 d R U P
H1B H 0.3553 0.9916 0.9805 0.066 Uiso 0.5 1 d R U P

loop_
_atom_site_aniso_label
_atom_site_aniso_U_11
_atom_site_aniso_U_22
_atom_site_aniso_U_33
_atom_site_aniso_U_23
_atom_site_aniso_U_13
_atom_site_aniso_U_12
Bi1 0.02712(11) 0.02196(10) 0.02878(11) -0.00012(11) 0.00665(11) -0.00274(11)
O2 0.026(2) 0.027(2) 0.027(2) -0.0054(19) -0.002(2) 0.007(2)
O6 0.024(2) 0.031(2) 0.028(2) 0.007(2) 0.0047(17) 0.003(2)
O7 0.024(2) 0.026(2) 0.024(2) 0.003(2) 0.0024(17) 0.005(2)
O5 0.031(2) 0.024(2) 0.027(2) 0.005(2) 0.0012(18) 0.006(2)
O4 0.027(2) 0.026(3) 0.028(2) -0.0079(18) -0.0020(19) 0.005(2)
C24 0.031(4) 0.032(4) 0.027(4) 0.004(3) 0.006(3) 0.002(3)
C37 0.024(3) 0.019(3) 0.023(3) -0.003(2) -0.004(3) 0.001(3)
C14 0.035(4) 0.018(3) 0.034(4) 0.005(3) -0.001(3) -0.003(3)
O3 0.030(2) 0.031(3) 0.030(2) -0.005(2) 0.0092(18) 0.003(2)
C31 0.016(2) 0.035(4) 0.026(3) 0.009(3) -0.005(2) -0.003(3)
B2 0.035(4) 0.016(3) 0.023(4) 0.003(2) 0.006(3) 0.002(3)
C40 0.048(5) 0.030(4) 0.036(4) -0.001(3) -0.023(3) 0.013(3)
C20 0.028(4) 0.028(3) 0.029(4) 0.004(3) -0.001(3) 0.005(3)
B5 0.024(3) 0.021(3) 0.024(3) 0.000(3) -0.004(3) -0.001(3)
C17 0.035(4) 0.018(3) 0.034(4) 0.001(3) -0.003(3) 0.004(3)
C22 0.029(4) 0.043(4) 0.036(4) 0.009(3) -0.005(3) -0.006(3)
C38 0.028(3) 0.033(3) 0.025(3) 0.000(3) -0.003(3) 0.004(3)
B1 0.027(3) 0.025(3) 0.022(3) 0.000(3) 0.000(3) 0.005(3)
C19 0.028(3) 0.027(3) 0.023(3) 0.009(2) 0.002(3) 0.006(3)
C16 0.027(4) 0.033(4) 0.031(4) -0.003(3) 0.002(3) 0.003(3)
C42 0.025(3) 0.031(4) 0.033(4) 0.005(3) -0.004(3) -0.007(3)
C10 0.035(3) 0.040(4) 0.034(4) -0.002(3) -0.007(3) -0.011(3)
N2 0.029(3) 0.031(3) 0.031(3) -0.002(2) -0.003(3) 0.001(3)
C25 0.046(4) 0.022(3) 0.034(4) 0.000(3) 0.015(3) -0.006(3)
C12 0.041(4) 0.050(5) 0.053(5) -0.008(4) -0.010(4) 0.015(4)
C13 0.039(4) 0.023(3) 0.022(3) -0.001(3) -0.003(3) 0.000(3)
C3 0.069(6) 0.041(4) 0.030(4) -0.002(3) -0.005(4) 0.016(5)
C11 0.054(4) 0.033(4) 0.025(3) 0.000(3) -0.008(3) 0.013(4)
C21 0.046(4) 0.033(4) 0.023(4) 0.005(3) 0.000(3) 0.001(3)
N1 0.028(3) 0.044(4) 0.046(4) -0.015(3) 0.004(3) -0.006(3)
C4 0.099(8) 0.026(4) 0.025(4) 0.003(3) 0.001(5) 0.007(5)
C9 0.040(4) 0.060(5) 0.039(4) -0.016(4) -0.007(3) -0.001(4)
B4 0.025(4) 0.021(3) 0.027(4) 0.001(3) -0.004(3) -0.003(3)
C5 0.071(6) 0.026(4) 0.020(4) -0.005(3) 0.005(4) -0.013(4)
C34 0.025(4) 0.072(6) 0.036(4) 0.021(4) 0.005(3) 0.007(4)
C7 0.033(4) 0.059(6) 0.049(5) -0.007(5) -0.011(4) 0.016(5)
C18 0.033(4) 0.026(3) 0.024(3) 0.007(3) 0.000(3) -0.003(3)
C32 0.032(4) 0.030(4) 0.033(4) 0.003(3) -0.004(3) 0.005(3)
C2 0.045(4) 0.035(4) 0.024(3) -0.012(3) -0.006(4) 0.009(4)
C23 0.025(4) 0.048(5) 0.042(4) 0.013(4) 0.010(3) 0.006(3)
C6 0.044(4) 0.024(3) 0.021(3) -0.003(3) 0.003(3) -0.008(3)
C39 0.033(4) 0.045(5) 0.036(4) -0.010(3) -0.010(3) 0.014(4)
C15 0.037(4) 0.030(4) 0.031(4) 0.006(3) 0.004(3) -0.005(3)
C26 0.041(5) 0.049(5) 0.075(6) -0.027(5) 0.025(4) -0.017(4)
B3 0.043(5) 0.023(4) 0.023(4) 0.002(3) 0.001(3) 0.000(4)
C33 0.034(4) 0.047(4) 0.038(4) 0.022(3) 0.000(4) 0.000(4)
C35 0.030(4) 0.065(6) 0.039(4) 0.000(4) 0.010(3) 0.012(4)
C28 0.107(8) 0.052(5) 0.048(5) -0.030(4) 0.037(6) -0.035(6)
C41 0.053(5) 0.030(4) 0.032(4) 0.011(3) -0.014(4) -0.011(4)
C30 0.077(6) 0.034(4) 0.029(4) 0.003(3) -0.004(4) 0.007(4)
C29 0.105(8) 0.039(4) 0.030(4) -0.002(4) 0.002(5) -0.004(5)
C36 0.031(4) 0.037(4) 0.040(4) 0.011(3) 0.007(4) 0.004(4)
C1 0.040(4) 0.024(3) 0.020(3) -0.006(2) 0.002(3) 0.002(3)
C8 0.034(4) 0.091(9) 0.065(6) -0.020(5) 0.008(4) -0.024(5)
C27 0.061(6) 0.057(6) 0.107(8) -0.043(5) 0.055(6) -0.021(5)
O1 0.051(7) 0.069(9) 0.046(6) -0.013(7) 0.014(5) -0.013(8)

loop_
_atom_type_symbol
_atom_type_description
_atom_type_scat_dispersion_real
_atom_type_scat_dispersion_imag
_atom_type_scat_source
C C 0.0033 0.0016 'International Tables Vol C Tables 4.2.6.8 and 6.1.1.4'
H H 0.0000 0.0000 'International Tables Vol C Tables 4.2.6.8 and 6.1.1.4'
B B 0.0013 0.0007 'International Tables Vol C Tables 4.2.6.8 and 6.1.1.4'
Bi Bi -4.1077 10.2566 'International Tables Vol C Tables 4.2.6.8 and 6.1.1.4'
N N 0.0061 0.0033 'International Tables Vol C Tables 4.2.6.8 and 6.1.1.4'
O O 0.0106 0.0060 'International Tables Vol C Tables 4.2.6.8 and 6.1.1.4'

loop_
_exptl_crystal_face_index_h
_exptl_crystal_face_index_k
_exptl_crystal_face_index_l
_exptl_crystal_face_perp_dist
1 0 0 0.032
-1 0 0 0.058
0 -1 0 0.180
0 1 0 0.234
0 0 1 0.071
0 0 -1 0.081
0 1 1 0.214
0 1 -1 0.202

loop_
_geom_angle_atom_site_label_1
_geom_angle_atom_site_label_2
_geom_angle_atom_site_label_3
_geom_angle
C1 Bi1 C13 97.6(2)
C1 Bi1 N2 72.4(2)
C13 Bi1 N2 89.7(2)
C1 Bi1 N1 72.6(2)
C13 Bi1 N1 94.8(2)
N2 Bi1 N1 145.1(2)
B2 O2 B1 123.7(5)
B4 O6 B5 119.0(5)
B5 O7 B1 122.6(5)
B4 O5 B1 122.2(6)
B3 O4 B1 122.6(6)
C23 C24 C19 122.2(7)
C23 C24 H24 118.7
C19 C24 H24 119.1
C42 C37 C38 117.2(6)
C42 C37 B5 122.8(6)
C38 C37 B5 119.9(6)
C15 C14 C13 120.5(6)
C15 C14 H14 119.9
C13 C14 H14 119.6
B3 O3 B2 118.8(6)
C32 C31 C36 117.5(6)
C32 C31 B4 122.9(6)
C36 C31 B4 119.5(7)
O2 B2 O3 120.5(6)
O2 B2 C19 121.4(5)
O3 B2 C19 118.1(6)
C39 C40 C41 119.9(7)
C39 C40 H40 120.5
C41 C40 H40 119.6
C21 C20 C19 120.7(6)
C21 C20 H20 119.0
C19 C20 H20 120.2
O7 B5 O6 121.5(6)
O7 B5 C37 120.9(6)
O6 B5 C37 117.6(6)
C16 C17 C18 119.8(7)
C16 C17 H17 119.3
C18 C17 H17 121.0
C21 C22 C23 119.7(7)
C21 C22 H22 119.6
C23 C22 H22 120.6
C39 C38 C37 121.3(7)
C39 C38 H38 120.3
C37 C38 H38 118.4
O4 B1 O5 109.5(5)
O4 B1 O7 107.7(6)
O5 B1 O7 111.7(5)
O4 B1 O2 111.6(5)
O5 B1 O2 107.4(6)
O7 B1 O2 109.0(5)
C24 C19 C20 117.2(6)
C24 C19 B2 121.5(6)
C20 C19 B2 121.3(6)
C17 C16 C15 119.7(7)
C17 C16 H16 120.9
C15 C16 H16 119.4
C41 C42 C37 122.1(7)
C41 C42 H42 118.5
C37 C42 H42 119.3
N2 C10 C6 111.6(6)
N2 C10 H10A 110.0
C6 C10 H10A 108.8
N2 C10 H10B 108.9
C6 C10 H10B 109.5
H10A C10 H10B 108.0
C12 N2 C10 112.1(6)
C12 N2 C11 110.7(6)
C10 N2 C11 110.2(6)
C12 N2 Bi1 113.8(5)
C10 N2 Bi1 105.4(4)
C11 N2 Bi1 104.2(4)
C30 C25 C26 117.8(7)
C30 C25 B3 121.2(7)
C26 C25 B3 121.0(7)
N2 C12 H12A 110.2
N2 C12 H12B 110.7
H12A C12 H12B 109.5
N2 C12 H12C 107.5
H12A C12 H12C 109.4
H12B C12 H12C 109.5
C14 C13 C18 118.4(7)
C14 C13 Bi1 124.8(5)
C18 C13 Bi1 116.6(5)
C4 C3 C2 120.7(9)
C4 C3 H3 119.5
C2 C3 H3 119.8
N2 C11 H11A 110.4
N2 C11 H11B 109.1
H11A C11 H11B 109.4
N2 C11 H11C 109.1
H11A C11 H11C 109.4
H11B C11 H11C 109.4
C22 C21 C20 120.7(7)
C22 C21 H21 119.0
C20 C21 H21 120.3
C8 N1 C9 109.6(7)
C8 N1 C7 110.9(7)
C9 N1 C7 109.0(7)
C8 N1 Bi1 110.9(5)
C9 N1 Bi1 111.7(4)
C7 N1 Bi1 104.6(4)
C3 C4 C5 121.0(7)
C3 C4 H4 118.5
C5 C4 H4 120.5
N1 C9 H9A 109.2
N1 C9 H9B 109.4
H9A C9 H9B 109.6
N1 C9 H9C 109.7
H9A C9 H9C 109.5
H9B C9 H9C 109.5
O5 B4 O6 121.4(6)
O5 B4 C31 121.1(6)
O6 B4 C31 117.4(6)
C4 C5 C6 119.4(8)
C4 C5 H5 120.0
C6 C5 H5 120.5
C33 C34 C35 120.1(8)
C33 C34 H34 119.7
C35 C34 H34 120.2
N1 C7 C2 112.1(6)
N1 C7 H7A 109.6
C2 C7 H7A 109.6
N1 C7 H7B 108.2
C2 C7 H7B 109.4
H7A C7 H7B 107.9
C17 C18 C13 120.9(6)
C17 C18 H18 118.5
C13 C18 H18 120.6
C31 C32 C33 121.6(7)
C31 C32 H32 118.6
C33 C32 H32 119.8
C1 C2 C3 118.3(8)
C1 C2 C7 119.1(7)
C3 C2 C7 122.4(8)
C24 C23 C22 119.4(7)
C24 C23 H23 120.8
C22 C23 H23 119.8
C5 C6 C1 119.6(7)
C5 C6 C10 123.3(7)
C1 C6 C10 117.1(6)
C40 C39 C38 119.8(7)
C40 C39 H39 120.4
C38 C39 H39 119.8
C16 C15 C14 120.6(7)
C16 C15 H15 120.2
C14 C15 H15 119.2
C25 C26 C27 120.2(9)
C25 C26 H26 119.5
C27 C26 H26 120.3
O4 B3 O3 122.4(6)
O4 B3 C25 120.2(7)
O3 B3 C25 117.4(7)
C34 C33 C32 120.1(7)
C34 C33 H33 119.8
C32 C33 H33 120.0
C34 C35 C36 119.7(8)
C34 C35 H35 119.5
C36 C35 H35 120.7
C27 C28 C29 120.5(8)
C27 C28 H28 119.9
C29 C28 H28 119.6
C42 C41 C40 119.7(7)
C42 C41 H41 120.5
C40 C41 H41 119.7
C29 C30 C25 121.5(9)
C29 C30 H30 117.5
C25 C30 H30 120.9
C28 C29 C30 119.3(10)
C28 C29 H29 119.0
C30 C29 H29 121.6
C35 C36 C31 120.8(7)
C35 C36 H36 119.5
C31 C36 H36 119.7
C2 C1 C6 121.0(6)
C2 C1 Bi1 118.9(6)
C6 C1 Bi1 119.7(5)
N1 C8 H8A 111.7
N1 C8 H8B 108.8
H8A C8 H8B 109.5
N1 C8 H8C 107.9
H8A C8 H8C 109.5
H8B C8 H8C 109.5
C28 C27 C26 120.6(9)
C28 C27 H27 120.7
C26 C27 H27 118.6
H1A O1 H1B 109.5

loop_
_geom_bond_atom_site_label_1
_geom_bond_atom_site_label_2
_geom_bond_distance
Bi1 C1 2.201(6)
Bi1 C13 2.235(7)
Bi1 N2 2.509(6)
Bi1 N1 2.521(6)
O2 B2 1.344(9)
O2 B1 1.474(9)
O6 B4 1.378(9)
O6 B5 1.383(9)
O7 B5 1.341(8)
O7 B1 1.470(8)
O5 B4 1.344(9)
O5 B1 1.472(9)
O4 B3 1.335(10)
O4 B1 1.469(9)
C24 C23 1.378(11)
C24 C19 1.384(9)
C24 H24 0.9295
C37 C42 1.387(9)
C37 C38 1.398(10)
C37 B5 1.573(9)
C14 C15 1.384(10)
C14 C13 1.389(9)
C14 H14 0.9302
O3 B3 1.383(10)
O3 B2 1.392(8)
C31 C32 1.387(10)
C31 C36 1.405(10)
C31 B4 1.576(9)
B2 C19 1.564(10)
C40 C39 1.382(11)
C40 C41 1.383(12)
C40 H40 0.9307
C20 C21 1.376(10)
C20 C19 1.410(9)
C20 H20 0.9301
C17 C16 1.379(10)
C17 C18 1.391(10)
C17 H17 0.9302
C22 C21 1.375(11)
C22 C23 1.387(11)
C22 H22 0.9307
C38 C39 1.390(10)
C38 H38 0.9292
C16 C15 1.383(10)
C16 H16 0.9295
C42 C41 1.380(10)
C42 H42 0.9302
C10 N2 1.469(9)
C10 C6 1.507(10)
C10 H10A 0.9692
C10 H10B 0.9711
N2 C12 1.468(10)
N2 C11 1.481(9)
C25 C30 1.396(12)
C25 C26 1.400(11)
C25 B3 1.580(10)
C12 H12A 0.9605
C12 H12B 0.9597
C12 H12C 0.9599
C13 C18 1.394(9)
C3 C4 1.370(14)
C3 C2 1.390(11)
C3 H3 0.9285
C11 H11A 0.9603
C11 H11B 0.9603
C11 H11C 0.9612
C21 H21 0.9286
N1 C8 1.455(10)
N1 C9 1.478(9)
N1 C7 1.494(12)
C4 C5 1.375(13)
C4 H4 0.9287
C9 H9A 0.9592
C9 H9B 0.9600
C9 H9C 0.9608
C5 C6 1.386(10)
C5 H5 0.9302
C34 C33 1.367(12)
C34 C35 1.387(12)
C34 H34 0.9297
C7 C2 1.499(12)
C7 H7A 0.9689
C7 H7B 0.9704
C18 H18 0.9290
C32 C33 1.388(10)
C32 H32 0.9296
C2 C1 1.387(10)
C23 H23 0.9306
C6 C1 1.388(10)
C39 H39 0.9305
C15 H15 0.9307
C26 C27 1.405(12)
C26 H26 0.9298
C33 H33 0.9294
C35 C36 1.395(10)
C35 H35 0.9289
C28 C27 1.358(15)
C28 C29 1.388(16)
C28 H28 0.9295
C41 H41 0.9301
C30 C29 1.391(11)
C30 H30 0.9306
C29 H29 0.9295
C36 H36 0.9301
C8 H8A 0.9599
C8 H8B 0.9600
C8 H8C 0.9606
C27 H27 0.9308
O1 H1A 0.9600
O1 H1B 0.9600

loop_
_geom_hbond_atom_site_label_D
_geom_hbond_atom_site_label_H
_geom_hbond_atom_site_label_A
_geom_hbond_distance_DH
_geom_hbond_distance_HA
_geom_hbond_distance_DA
_geom_hbond_angle_DHA
_geom_hbond_site_symmetry_A
O1 H1A O4 0.96 2.30 2.915(12) 121.1 3_467
O1 H1B O7 0.96 2.51 3.124(14) 121.9 3_467
C7 H7A O1 0.97 2.64 3.262(13) 121.9 4_646
O1 H1A O4 0.96 2.30 2.915(12) 121.1 3_467
O1 H1B O7 0.96 2.51 3.124(14) 121.9 3_467
